data_4024457
loop_
_publ_author_name
'Syed Masood Husain'
'Roland Fr\"ohlich'
'Dirk Schepmann'
'Bernhard W\"unsch'

_publ_section_title
;
Asymmetric Synthesis of Enantiomerically Pure 2-Substituted
Tetrahydro-3-benzazepines and Their Affinity to \s1 Receptors
;
_journal_name_full 'Journal of Organic Chemistry'
_journal_page_first 2788
_journal_page_last 2793
_journal_paper_doi 10.1021/jo900087e
_journal_volume 74
_journal_year 2009
_chemical_absolute_configuration ad
_chemical_formula_sum 'C24 H21 N O2'
_chemical_formula_weight 355.42
_chemical_name_systematic
; 
 ? 
;
_space_group_IT_number 19
_symmetry_cell_setting orthorhombic
_symmetry_space_group_name_Hall 'P 2ac 2ab'
_symmetry_space_group_name_H-M 'P 21 21 21'
_atom_sites_solution_hydrogens geom
_atom_sites_solution_primary direct
_atom_sites_solution_secondary difmap
_audit_creation_method SHELXL-97
_cell_angle_alpha 90.00
_cell_angle_beta 90.00
_cell_angle_gamma 90.00
_cell_formula_units_Z 4
_cell_length_a 6.5451(1)
_cell_length_b 16.7464(1)
_cell_length_c 16.8568(1)
_cell_measurement_reflns_used 2362
_cell_measurement_temperature 223(2)
_cell_measurement_theta_max 68.25
_cell_measurement_theta_min 0.88
_cell_volume 1847.62(3)
_computing_cell_refinement 'Collect (Nonius B.V., 1998)'
_computing_data_collection 'Collect (Nonius B.V., 1998)'
_computing_data_reduction 'Denzo-SMN (Otwinowski & Minor, 1997)'
_computing_molecular_graphics 'XP (BrukerAXS, 2000)'
_computing_publication_material 'SHELXL-97 (Sheldrick, 1997)'
_computing_structure_refinement 'SHELXL-97 (Sheldrick, 1997)'
_computing_structure_solution 'SHELXS-97 (Sheldrick, 1990)'
_diffrn_ambient_temperature 223(2)
_diffrn_measured_fraction_theta_full 0.977
_diffrn_measured_fraction_theta_max 0.977
_diffrn_measurement_device_type 'Nonius KappaCCD APEXII'
_diffrn_measurement_method '\w and \f scans'
_diffrn_radiation_monochromator graphite
_diffrn_radiation_source 'fine-focus sealed tube'
_diffrn_radiation_type CuK\a
_diffrn_radiation_wavelength 1.54178
_diffrn_reflns_av_R_equivalents 0.035
_diffrn_reflns_av_sigmaI/netI 0.0254
_diffrn_reflns_limit_h_max 7
_diffrn_reflns_limit_h_min -7
_diffrn_reflns_limit_k_max 19
_diffrn_reflns_limit_k_min -19
_diffrn_reflns_limit_l_max 20
_diffrn_reflns_limit_l_min -20
_diffrn_reflns_number 7839
_diffrn_reflns_theta_full 68.14
_diffrn_reflns_theta_max 68.14
_diffrn_reflns_theta_min 3.72
_exptl_absorpt_coefficient_mu 0.639
_exptl_absorpt_correction_T_max 0.9102
_exptl_absorpt_correction_T_min 0.8314
_exptl_absorpt_correction_type multi-scan
_exptl_absorpt_process_details 'Denzo (Otwinowski, Borek, Majewski & Minor, 2003)'
_exptl_crystal_colour colourless
_exptl_crystal_density_diffrn 1.278
_exptl_crystal_density_method 'not measured'
_exptl_crystal_description block
_exptl_crystal_F_000 752
_exptl_crystal_size_max 0.30
_exptl_crystal_size_mid 0.25
_exptl_crystal_size_min 0.15
_refine_diff_density_max 0.121
_refine_diff_density_min -0.159
_refine_diff_density_rms 0.027
_refine_ls_abs_structure_details 'Flack H D (1983), Acta Cryst. A39, 876-881'
_refine_ls_abs_structure_Flack 0.0(2)
_refine_ls_extinction_method none
_refine_ls_goodness_of_fit_ref 1.012
_refine_ls_hydrogen_treatment riding
_refine_ls_matrix_type full
_refine_ls_number_parameters 244
_refine_ls_number_reflns 3219
_refine_ls_number_restraints 0
_refine_ls_restrained_S_all 1.012
_refine_ls_R_factor_all 0.0340
_refine_ls_R_factor_gt 0.0331
_refine_ls_shift/su_max 0.001
_refine_ls_shift/su_mean 0.000
_refine_ls_structure_factor_coef Fsqd
_refine_ls_weighting_details 'calc w=1/[\s^2^(Fo^2^)+(0.0414P)^2^+0.4292P] where P=(Fo^2^+2Fc^2^)/3'
_refine_ls_weighting_scheme calc
_refine_ls_wR_factor_gt 0.0832
_refine_ls_wR_factor_ref 0.0838
_reflns_number_gt 3143
_reflns_number_total 3219
_reflns_threshold_expression >2sigma(I)
_cod_data_source_file jo900087e_si_001.cif
_cod_data_source_block fro4170
_cod_original_sg_symbol_H-M P212121
_cod_database_code 4024457

loop_
_symmetry_equiv_pos_as_xyz
'x, y, z'
'-x+1/2, -y, z+1/2'
'-x, y+1/2, -z+1/2'
'x+1/2, -y+1/2, -z'

loop_
_atom_site_label
_atom_site_type_symbol
_atom_site_fract_x
_atom_site_fract_y
_atom_site_fract_z
_atom_site_U_iso_or_equiv
_atom_site_adp_type
_atom_site_occupancy
_atom_site_symmetry_multiplicity
_atom_site_calc_flag
_atom_site_refinement_flags
_atom_site_disorder_assembly
_atom_site_disorder_group
O1 O 0.81838(17) 0.46139(6) 0.93389(6) 0.0370(3) Uani 1 1 d . . .
N1 N 1.06417(18) 0.49368(7) 1.02073(7) 0.0278(3) Uani 1 1 d . . .
C2 C 1.1600(2) 0.41451(9) 1.01155(8) 0.0306(3) Uani 1 1 d . . .
H2 H 1.1556 0.3992 0.9549 0.037 Uiso 1 1 calc R . .
C21 C 1.0658(2) 0.34809(9) 1.06028(8) 0.0311(3) Uani 1 1 d . . .
C22 C 0.8759(2) 0.35498(10) 1.09631(9) 0.0369(4) Uani 1 1 d . . .
H22 H 0.8006 0.4024 1.0905 0.044 Uiso 1 1 calc R . .
C23 C 0.7961(3) 0.29309(11) 1.14057(11) 0.0470(4) Uani 1 1 d . . .
H23 H 0.6669 0.2987 1.1643 0.056 Uiso 1 1 calc R . .
C24 C 0.9040(3) 0.22314(11) 1.15023(11) 0.0498(4) Uani 1 1 d . . .
H24 H 0.8502 0.1815 1.1813 0.060 Uiso 1 1 calc R . .
C25 C 1.0926(3) 0.21475(10) 1.11374(11) 0.0469(4) Uani 1 1 d . . .
H25 H 1.1666 0.1670 1.1194 0.056 Uiso 1 1 calc R . .
C26 C 1.1719(3) 0.27652(9) 1.06908(10) 0.0392(4) Uani 1 1 d . . .
H26 H 1.2994 0.2702 1.0442 0.047 Uiso 1 1 calc R . .
C3 C 1.3837(2) 0.43167(9) 1.03494(9) 0.0352(3) Uani 1 1 d . . .
H3A H 1.4161 0.4070 1.0861 0.042 Uiso 1 1 calc R . .
H3B H 1.4776 0.4106 0.9948 0.042 Uiso 1 1 calc R . .
O4 O 1.40033(16) 0.51685(6) 1.03991(6) 0.0327(2) Uani 1 1 d . . .
C5 C 1.2066(2) 0.54514(9) 1.06595(8) 0.0285(3) Uani 1 1 d . . .
C51 C 1.1777(2) 0.53098(8) 1.15518(8) 0.0311(3) Uani 1 1 d . . .
C52 C 1.3435(3) 0.52218(11) 1.20484(10) 0.0456(4) Uani 1 1 d . . .
H52 H 1.4766 0.5246 1.1840 0.055 Uiso 1 1 calc R . .
C53 C 1.3147(4) 0.50984(13) 1.28533(11) 0.0581(5) Uani 1 1 d . . .
H53 H 1.4286 0.5036 1.3187 0.070 Uiso 1 1 calc R . .
C54 C 1.1210(4) 0.50659(11) 1.31682(10) 0.0530(5) Uani 1 1 d . . .
H54 H 1.1022 0.4970 1.3713 0.064 Uiso 1 1 calc R . .
C55 C 0.9552(3) 0.51743(11) 1.26798(10) 0.0505(5) Uani 1 1 d . . .
H55 H 0.8224 0.5163 1.2892 0.061 Uiso 1 1 calc R . .
C56 C 0.9833(3) 0.53000(11) 1.18792(9) 0.0404(4) Uani 1 1 d . . .
H56 H 0.8692 0.5380 1.1550 0.049 Uiso 1 1 calc R . .
C6 C 1.2010(3) 0.63511(9) 1.04943(9) 0.0341(3) Uani 1 1 d . . .
H6A H 1.0886 0.6581 1.0803 0.041 Uiso 1 1 calc R . .
H6B H 1.3281 0.6584 1.0696 0.041 Uiso 1 1 calc R . .
C7 C 1.1757(3) 0.66125(8) 0.96468(9) 0.0333(3) Uani 1 1 d . . .
C8 C 1.3275(3) 0.70185(9) 0.92398(10) 0.0413(4) Uani 1 1 d . . .
H8 H 1.4543 0.7108 0.9486 0.050 Uiso 1 1 calc R . .
C9 C 1.2953(3) 0.72932(12) 0.84793(11) 0.0549(5) Uani 1 1 d . . .
H9 H 1.4001 0.7563 0.8208 0.066 Uiso 1 1 calc R . .
C10 C 1.1084(4) 0.71702(13) 0.81173(11) 0.0604(6) Uani 1 1 d . . .
H10 H 1.0853 0.7365 0.7602 0.073 Uiso 1 1 calc R . .
C11 C 0.9552(3) 0.67606(11) 0.85111(11) 0.0488(5) Uani 1 1 d . . .
H11 H 0.8287 0.6675 0.8261 0.059 Uiso 1 1 calc R . .
C12 C 0.9875(3) 0.64772(9) 0.92720(9) 0.0358(3) Uani 1 1 d . . .
C13 C 0.8299(3) 0.59853(9) 0.97058(10) 0.0365(3) Uani 1 1 d . . .
H13A H 0.6986 0.6016 0.9428 0.044 Uiso 1 1 calc R . .
H13B H 0.8112 0.6194 1.0244 0.044 Uiso 1 1 calc R . .
C14 C 0.9016(2) 0.51238(9) 0.97423(8) 0.0293(3) Uani 1 1 d . . .

loop_
_atom_site_aniso_label
_atom_site_aniso_U_11
_atom_site_aniso_U_22
_atom_site_aniso_U_33
_atom_site_aniso_U_23
_atom_site_aniso_U_13
_atom_site_aniso_U_12
O1 0.0323(5) 0.0433(6) 0.0354(5) -0.0025(5) -0.0047(5) -0.0070(5)
N1 0.0270(6) 0.0296(6) 0.0268(5) -0.0009(5) 0.0000(5) -0.0007(5)
C2 0.0308(8) 0.0323(7) 0.0286(7) -0.0042(6) 0.0012(6) 0.0009(7)
C21 0.0322(8) 0.0318(7) 0.0294(7) -0.0045(6) -0.0024(6) -0.0023(6)
C22 0.0333(8) 0.0373(8) 0.0401(8) 0.0013(7) 0.0029(7) -0.0003(7)
C23 0.0437(10) 0.0493(10) 0.0479(10) 0.0053(8) 0.0095(8) -0.0080(8)
C24 0.0666(12) 0.0401(9) 0.0428(9) 0.0068(7) -0.0005(9) -0.0140(9)
C25 0.0614(11) 0.0307(8) 0.0486(9) -0.0002(7) -0.0072(9) 0.0008(8)
C26 0.0386(8) 0.0340(8) 0.0451(9) -0.0061(7) 0.0008(7) 0.0028(7)
C3 0.0277(8) 0.0345(7) 0.0434(8) -0.0034(7) 0.0060(7) 0.0011(6)
O4 0.0249(5) 0.0347(5) 0.0384(5) -0.0014(4) 0.0040(4) -0.0020(4)
C5 0.0225(7) 0.0328(7) 0.0302(7) -0.0008(6) 0.0006(6) -0.0003(6)
C51 0.0343(8) 0.0290(7) 0.0300(7) -0.0021(6) -0.0014(6) -0.0004(6)
C52 0.0382(9) 0.0607(11) 0.0381(9) 0.0008(8) -0.0041(7) 0.0062(8)
C53 0.0643(12) 0.0743(13) 0.0355(9) 0.0013(9) -0.0142(9) 0.0111(11)
C54 0.0808(14) 0.0510(10) 0.0271(8) 0.0000(7) 0.0012(9) -0.0054(10)
C55 0.0563(12) 0.0586(11) 0.0366(9) -0.0085(8) 0.0112(8) -0.0158(9)
C56 0.0352(8) 0.0528(10) 0.0333(8) -0.0053(7) 0.0016(7) -0.0039(8)
C6 0.0374(8) 0.0309(7) 0.0340(8) -0.0017(6) -0.0028(7) -0.0011(7)
C7 0.0384(8) 0.0269(7) 0.0348(7) 0.0004(6) -0.0005(7) -0.0010(6)
C8 0.0426(9) 0.0363(8) 0.0451(9) 0.0016(7) -0.0021(8) -0.0088(8)
C9 0.0639(13) 0.0560(11) 0.0448(10) 0.0111(9) 0.0023(9) -0.0228(10)
C10 0.0772(15) 0.0656(12) 0.0385(9) 0.0166(9) -0.0126(10) -0.0236(12)
C11 0.0531(11) 0.0501(10) 0.0433(9) 0.0094(8) -0.0142(9) -0.0098(9)
C12 0.0376(8) 0.0315(8) 0.0384(8) 0.0038(7) -0.0026(7) 0.0003(7)
C13 0.0294(8) 0.0388(8) 0.0412(8) 0.0036(7) -0.0038(7) 0.0021(7)
C14 0.0260(7) 0.0382(8) 0.0235(6) 0.0025(6) 0.0034(6) -0.0036(6)

loop_
_atom_type_symbol
_atom_type_description
_atom_type_scat_dispersion_real
_atom_type_scat_dispersion_imag
_atom_type_scat_source
C C 0.0181 0.0091 'International Tables Vol C Tables 4.2.6.8 and 6.1.1.4'
H H 0.0000 0.0000 'International Tables Vol C Tables 4.2.6.8 and 6.1.1.4'
N N 0.0311 0.0180 'International Tables Vol C Tables 4.2.6.8 and 6.1.1.4'
O O 0.0492 0.0322 'International Tables Vol C Tables 4.2.6.8 and 6.1.1.4'

loop_
_geom_angle_atom_site_label_1
_geom_angle_atom_site_label_2
_geom_angle_atom_site_label_3
_geom_angle
_geom_angle_site_symmetry_1
_geom_angle_site_symmetry_3
_geom_angle_publ_flag
C14 N1 C2 118.68(11) . . ?
C14 N1 C5 131.00(12) . . ?
C2 N1 C5 108.03(11) . . ?
N1 C2 C21 115.50(12) . . ?
N1 C2 C3 102.09(11) . . ?
C21 C2 C3 112.61(12) . . ?
C22 C21 C26 118.11(14) . . ?
C22 C21 C2 122.74(14) . . ?
C26 C21 C2 119.14(14) . . ?
C23 C22 C21 120.87(16) . . ?
C24 C23 C22 120.57(18) . . ?
C23 C24 C25 119.36(16) . . ?
C26 C25 C24 120.04(17) . . ?
C25 C26 C21 121.03(16) . . ?
O4 C3 C2 105.78(12) . . ?
C5 O4 C3 106.37(11) . . ?
O4 C5 N1 102.03(11) . . ?
O4 C5 C6 107.01(12) . . ?
N1 C5 C6 117.62(12) . . ?
O4 C5 C51 111.14(12) . . ?
N1 C5 C51 109.71(11) . . ?
C6 C5 C51 109.09(12) . . ?
C52 C51 C56 118.64(14) . . ?
C52 C51 C5 120.98(14) . . ?
C56 C51 C5 120.33(14) . . ?
C51 C52 C53 120.22(18) . . ?
C54 C53 C52 120.63(18) . . ?
C55 C54 C53 119.44(15) . . ?
C54 C55 C56 120.07(18) . . ?
C55 C56 C51 120.95(16) . . ?
C7 C6 C5 117.48(12) . . ?
C8 C7 C12 119.07(14) . . ?
C8 C7 C6 122.31(15) . . ?
C12 C7 C6 118.53(14) . . ?
C9 C8 C7 120.99(18) . . ?
C8 C9 C10 119.72(18) . . ?
C9 C10 C11 120.21(16) . . ?
C12 C11 C10 120.22(18) . . ?
C11 C12 C7 119.77(16) . . ?
C11 C12 C13 122.12(16) . . ?
C7 C12 C13 118.04(14) . . ?
C12 C13 C14 109.10(13) . . ?
O1 C14 N1 120.68(13) . . ?
O1 C14 C13 120.29(13) . . ?
N1 C14 C13 118.98(13) . . ?

loop_
_geom_bond_atom_site_label_1
_geom_bond_atom_site_label_2
_geom_bond_distance
_geom_bond_site_symmetry_2
_geom_bond_publ_flag
O1 C14 1.2199(17) . ?
N1 C14 1.3580(18) . ?
N1 C2 1.4747(18) . ?
N1 C5 1.4807(18) . ?
C2 C21 1.514(2) . ?
C2 C3 1.544(2) . ?
C21 C22 1.388(2) . ?
C21 C26 1.393(2) . ?
C22 C23 1.380(2) . ?
C23 C24 1.377(3) . ?
C24 C25 1.387(3) . ?
C25 C26 1.380(2) . ?
C3 O4 1.4331(18) . ?
O4 C5 1.4232(17) . ?
C5 C6 1.533(2) . ?
C5 C51 1.534(2) . ?
C51 C52 1.379(2) . ?
C51 C56 1.387(2) . ?
C52 C53 1.385(3) . ?
C53 C54 1.375(3) . ?
C54 C55 1.375(3) . ?
C55 C56 1.378(2) . ?
C6 C7 1.503(2) . ?
C7 C8 1.386(2) . ?
C7 C12 1.403(2) . ?
C8 C9 1.378(3) . ?
C9 C10 1.383(3) . ?
C10 C11 1.385(3) . ?
C11 C12 1.384(2) . ?
C12 C13 1.509(2) . ?
C13 C14 1.518(2) . ?

loop_
_geom_torsion_atom_site_label_1
_geom_torsion_atom_site_label_2
_geom_torsion_atom_site_label_3
_geom_torsion_atom_site_label_4
_geom_torsion
_geom_torsion_site_symmetry_1
_geom_torsion_site_symmetry_2
_geom_torsion_site_symmetry_3
_geom_torsion_site_symmetry_4
_geom_torsion_publ_flag
C14 N1 C2 C21 -86.89(15) . . . . ?
C5 N1 C2 C21 108.43(13) . . . . ?
C14 N1 C2 C3 150.58(12) . . . . ?
C5 N1 C2 C3 -14.10(14) . . . . ?
N1 C2 C21 C22 14.8(2) . . . . ?
C3 C2 C21 C22 131.49(15) . . . . ?
N1 C2 C21 C26 -165.91(13) . . . . ?
C3 C2 C21 C26 -49.17(18) . . . . ?
C26 C21 C22 C23 1.0(2) . . . . ?
C2 C21 C22 C23 -179.67(15) . . . . ?
C21 C22 C23 C24 0.3(3) . . . . ?
C22 C23 C24 C25 -1.2(3) . . . . ?
C23 C24 C25 C26 0.8(3) . . . . ?
C24 C25 C26 C21 0.5(3) . . . . ?
C22 C21 C26 C25 -1.4(2) . . . . ?
C2 C21 C26 C25 179.26(15) . . . . ?
N1 C2 C3 O4 -10.32(14) . . . . ?
C21 C2 C3 O4 -134.79(12) . . . . ?
C2 C3 O4 C5 32.18(14) . . . . ?
C3 O4 C5 N1 -40.29(13) . . . . ?
C3 O4 C5 C6 -164.40(12) . . . . ?
C3 O4 C5 C51 76.59(13) . . . . ?
C14 N1 C5 O4 -128.56(14) . . . . ?
C2 N1 C5 O4 33.56(13) . . . . ?
C14 N1 C5 C6 -11.9(2) . . . . ?
C2 N1 C5 C6 150.24(12) . . . . ?
C14 N1 C5 C51 113.53(15) . . . . ?
C2 N1 C5 C51 -84.35(13) . . . . ?
O4 C5 C51 C52 23.09(19) . . . . ?
N1 C5 C51 C52 135.17(15) . . . . ?
C6 C5 C51 C52 -94.66(17) . . . . ?
O4 C5 C51 C56 -159.51(14) . . . . ?
N1 C5 C51 C56 -47.44(18) . . . . ?
C6 C5 C51 C56 82.73(18) . . . . ?
C56 C51 C52 C53 2.2(3) . . . . ?
C5 C51 C52 C53 179.67(17) . . . . ?
C51 C52 C53 C54 -0.3(3) . . . . ?
C52 C53 C54 C55 -1.4(3) . . . . ?
C53 C54 C55 C56 1.2(3) . . . . ?
C54 C55 C56 C51 0.8(3) . . . . ?
C52 C51 C56 C55 -2.5(3) . . . . ?
C5 C51 C56 C55 -179.94(15) . . . . ?
O4 C5 C6 C7 74.05(16) . . . . ?
N1 C5 C6 C7 -39.9(2) . . . . ?
C51 C5 C6 C7 -165.62(14) . . . . ?
C5 C6 C7 C8 -114.30(17) . . . . ?
C5 C6 C7 C12 69.23(19) . . . . ?
C12 C7 C8 C9 0.4(3) . . . . ?
C6 C7 C8 C9 -176.01(16) . . . . ?
C7 C8 C9 C10 0.6(3) . . . . ?
C8 C9 C10 C11 -1.1(3) . . . . ?
C9 C10 C11 C12 0.5(3) . . . . ?
C10 C11 C12 C7 0.6(3) . . . . ?
C10 C11 C12 C13 -176.24(19) . . . . ?
C8 C7 C12 C11 -1.0(2) . . . . ?
C6 C7 C12 C11 175.54(15) . . . . ?
C8 C7 C12 C13 175.90(15) . . . . ?
C6 C7 C12 C13 -7.5(2) . . . . ?
C11 C12 C13 C14 107.20(18) . . . . ?
C7 C12 C13 C14 -69.66(18) . . . . ?
C2 N1 C14 O1 10.22(19) . . . . ?
C5 N1 C14 O1 170.78(13) . . . . ?
C2 N1 C14 C13 -167.35(13) . . . . ?
C5 N1 C14 C13 -6.8(2) . . . . ?
C12 C13 C14 O1 -108.01(16) . . . . ?
C12 C13 C14 N1 69.58(16) . . . . ?

loop_
_cod_related_entry_id
_cod_related_entry_database
_cod_related_entry_code
1 ChemSpider 30658929
